data_7029263
loop_
_publ_author_name
'Krupski, Sergei'
'P\"ottgen, Rainer'
'Schellenberg, Inga'
'Hahn, F. Ekkehardt'

_publ_section_title
;
 Benzannulated N-heterocyclic germylenes and stannylenes with sterically
 demanding N,N'-substituents.
;
_journal_issue 1
_journal_name_full 'Dalton transactions (Cambridge, England : 2003)'
_journal_page_first 173
_journal_page_last 181
_journal_paper_doi 10.1039/c3dt51961a
_journal_volume 43
_journal_year 2014
_chemical_formula_moiety 'C14 H22 N2 Sn'
_chemical_formula_sum 'C14 H22 N2 Sn'
_chemical_formula_weight 337.03
_chemical_name_systematic
;
?
;
_space_group_IT_number 63
_symmetry_cell_setting orthorhombic
_symmetry_space_group_name_Hall '-C 2c 2'
_symmetry_space_group_name_H-M 'C m c m'
_atom_sites_solution_hydrogens geom
_atom_sites_solution_primary direct
_atom_sites_solution_secondary difmap
_audit_creation_method SHELXL-97
_cell_angle_alpha 90.00
_cell_angle_beta 90.00
_cell_angle_gamma 90.00
_cell_formula_units_Z 4
_cell_length_a 6.7920(3)
_cell_length_b 10.7367(4)
_cell_length_c 19.9685(8)
_cell_measurement_reflns_used 900
_cell_measurement_temperature 153(2)
_cell_measurement_theta_max 22.5
_cell_measurement_theta_min 1
_cell_volume 1456.18(10)
_computing_cell_refinement 'APEX2(Bruker AXS, 2007)'
_computing_data_collection 'APEX2(Bruker AXS, 2007)'
_computing_data_reduction 'SAINT,SADABS (Bruker AXS, 2007 )'
_computing_molecular_graphics
;
ORTEP3,L.J. Farrugia, J. Appl. Cryst. (1997) 30, 565
;
_computing_structure_refinement
;
SHELXL-97, G. M. Sheldrick, Acta Cryst. (2008) A64, 112-122
;
_computing_structure_solution
;
SHELXS-97 , G. M. Sheldrick, Acta Cryst. (2008) A64, 112-122
;
_diffrn_ambient_temperature 153(2)
_diffrn_detector_area_resol_mean 80
_diffrn_measured_fraction_theta_full 0.997
_diffrn_measured_fraction_theta_max 0.997
_diffrn_measurement_device_type 'CCD area detector'
_diffrn_measurement_method 'Omega and Phi scans'
_diffrn_radiation_monochromator graphite
_diffrn_radiation_source 'rotating anode'
_diffrn_radiation_type MoK\a
_diffrn_radiation_wavelength 0.71073
_diffrn_reflns_av_R_equivalents 0.0163
_diffrn_reflns_av_sigmaI/netI 0.0101
_diffrn_reflns_limit_h_max 9
_diffrn_reflns_limit_h_min -9
_diffrn_reflns_limit_k_max 15
_diffrn_reflns_limit_k_min -15
_diffrn_reflns_limit_l_max 28
_diffrn_reflns_limit_l_min -28
_diffrn_reflns_number 8755
_diffrn_reflns_theta_full 30.98
_diffrn_reflns_theta_max 30.98
_diffrn_reflns_theta_min 2.04
_exptl_absorpt_coefficient_mu 1.737
_exptl_absorpt_correction_T_max 0.9029
_exptl_absorpt_correction_T_min 0.8186
_exptl_absorpt_correction_type multi-scan
_exptl_absorpt_process_details
;
Corrections were done with the SADABS program, utilizing the none merged
raw data obtained from the integration process. Integration and final cell
refinement were done with SAINT.

SADABS reports ratio of Tmin/Tmax = 0.847027

;
_exptl_crystal_colour 'intense yellow'
_exptl_crystal_density_diffrn 1.537
_exptl_crystal_density_method 'not measured'
_exptl_crystal_description 'transparent prism'
_exptl_crystal_F_000 680
_exptl_crystal_size_max 0.12
_exptl_crystal_size_mid 0.07
_exptl_crystal_size_min 0.06
_refine_diff_density_max 0.853
_refine_diff_density_min -0.262
_refine_diff_density_rms 0.080
_refine_ls_extinction_method none
_refine_ls_goodness_of_fit_ref 1.186
_refine_ls_hydrogen_treatment mixed
_refine_ls_matrix_type full
_refine_ls_number_parameters 57
_refine_ls_number_reflns 1279
_refine_ls_number_restraints 0
_refine_ls_restrained_S_all 1.186
_refine_ls_R_factor_all 0.0184
_refine_ls_R_factor_gt 0.0176
_refine_ls_shift/su_max 0.000
_refine_ls_shift/su_mean 0.000
_refine_ls_structure_factor_coef Fsqd
_refine_ls_weighting_details 'calc w=1/[\s^2^(Fo^2^)+(0.0294P)^2^+0.6123P] where P=(Fo^2^+2Fc^2^)/3'
_refine_ls_weighting_scheme calc
_refine_ls_wR_factor_gt 0.0475
_refine_ls_wR_factor_ref 0.0480
_reflns_number_gt 1228
_reflns_number_total 1279
_reflns_threshold_expression >2sigma(I)
_cod_data_source_file c3dt51961a.txt
_cod_data_source_block sad4
_cod_original_sg_symbol_H-M Cmcm
_cod_database_code 7029263

loop_
_symmetry_equiv_pos_as_xyz
'x, y, z'
'-x, -y, z+1/2'
'-x, y, -z+1/2'
'x, -y, -z'
'x+1/2, y+1/2, z'
'-x+1/2, -y+1/2, z+1/2'
'-x+1/2, y+1/2, -z+1/2'
'x+1/2, -y+1/2, -z'
'-x, -y, -z'
'x, y, -z-1/2'
'x, -y, z-1/2'
'-x, y, z'
'-x+1/2, -y+1/2, -z'
'x+1/2, y+1/2, -z-1/2'
'x+1/2, -y+1/2, z-1/2'
'-x+1/2, y+1/2, z'

loop_
_atom_site_label
_atom_site_type_symbol
_atom_site_fract_x
_atom_site_fract_y
_atom_site_fract_z
_atom_site_U_iso_or_equiv
_atom_site_adp_type
_atom_site_occupancy
_atom_site_symmetry_multiplicity
_atom_site_calc_flag
_atom_site_refinement_flags
Sn1 Sn 0.0000 0.190800(13) 0.7500 0.02106(6) Uani 1 4 d S
N1 N 0.0000 0.34071(14) 0.68337(7) 0.0180(2) Uani 1 2 d S
C1 C 0.0000 0.45660(15) 0.71384(8) 0.0178(3) Uani 1 2 d S
C2 C 0.0000 0.57220(16) 0.68066(8) 0.0211(3) Uani 1 2 d S
H2 H 0.0000 0.5734 0.6331 0.025 Uiso 1 2 calc SR
C3 C 0.0000 0.68488(15) 0.71517(10) 0.0232(3) Uani 1 2 d S
H3 H 0.0000 0.7614 0.6913 0.028 Uiso 1 2 calc SR
C4 C 0.0000 0.32433(16) 0.60962(8) 0.0196(3) Uani 1 2 d S
C5 C 0.1875(2) 0.37711(14) 0.57714(6) 0.0295(3) Uani 1 1 d .
H5A H 0.1942 0.4671 0.5851 0.044 Uiso 1 1 calc .
H5B H 0.1845 0.3611 0.5288 0.044 Uiso 1 1 calc .
H5C H 0.3033 0.3368 0.5968 0.044 Uiso 1 1 calc .
C6 C 0.0000 0.18405(16) 0.59515(10) 0.0271(4) Uani 1 2 d S
H6A H 0.120(3) 0.1435(18) 0.6110(9) 0.029(4) Uiso 1 1 d .
H6B H 0.0000 0.165(3) 0.5466(17) 0.039(8) Uiso 1 2 d S

loop_
_atom_site_aniso_label
_atom_site_aniso_U_11
_atom_site_aniso_U_22
_atom_site_aniso_U_33
_atom_site_aniso_U_23
_atom_site_aniso_U_13
_atom_site_aniso_U_12
Sn1 0.02896(10) 0.01610(9) 0.01812(9) 0.000 0.000 0.000
N1 0.0210(6) 0.0186(6) 0.0143(6) -0.0006(5) 0.000 0.000
C1 0.0176(6) 0.0184(6) 0.0173(7) 0.0003(5) 0.000 0.000
C2 0.0254(7) 0.0203(7) 0.0178(7) 0.0033(6) 0.000 0.000
C3 0.0276(8) 0.0186(7) 0.0233(9) 0.0028(5) 0.000 0.000
C4 0.0222(7) 0.0217(7) 0.0151(7) -0.0019(5) 0.000 0.000
C5 0.0309(6) 0.0349(6) 0.0226(5) -0.0022(5) 0.0079(5) -0.0053(5)
C6 0.0363(10) 0.0237(8) 0.0212(8) -0.0056(6) 0.000 0.000

loop_
_atom_type_symbol
_atom_type_description
_atom_type_scat_dispersion_real
_atom_type_scat_dispersion_imag
_atom_type_scat_source
C C 0.0033 0.0016 'International Tables Vol C Tables 4.2.6.8 and 6.1.1.4'
H H 0.0000 0.0000 'International Tables Vol C Tables 4.2.6.8 and 6.1.1.4'
N N 0.0061 0.0033 'International Tables Vol C Tables 4.2.6.8 and 6.1.1.4'
Sn Sn -0.6537 1.4246 'International Tables Vol C Tables 4.2.6.8 and 6.1.1.4'

loop_
_geom_angle_atom_site_label_1
_geom_angle_atom_site_label_2
_geom_angle_atom_site_label_3
_geom_angle
_geom_angle_site_symmetry_1
_geom_angle_site_symmetry_3
N1 Sn1 N1 79.16(8) 10_557 .
C1 N1 C4 122.87(14) . .
C1 N1 Sn1 114.36(10) . .
C4 N1 Sn1 122.77(11) . .
N1 C1 C2 125.85(14) . .
N1 C1 C1 116.06(9) . 10_557
C2 C1 C1 118.09(9) . 10_557
C3 C2 C1 122.24(15) . .
C3 C3 C2 119.67(10) 10_557 .
N1 C4 C6 107.66(14) . .
N1 C4 C5 112.04(9) . 12
C6 C4 C5 106.41(10) . 12
N1 C4 C5 112.04(9) . .
C6 C4 C5 106.41(10) . .
C5 C4 C5 111.86(15) 12 .

loop_
_geom_bond_atom_site_label_1
_geom_bond_atom_site_label_2
_geom_bond_distance
_geom_bond_site_symmetry_2
Sn1 N1 2.0883(14) 10_557
Sn1 N1 2.0883(14) .
N1 C1 1.385(2) .
N1 C4 1.483(2) .
C1 C2 1.407(2) .
C1 C1 1.444(3) 10_557
C2 C3 1.392(2) .
C3 C3 1.391(4) 10_557
C4 C6 1.534(2) .
C4 C5 1.5374(16) 12
C4 C5 1.5374(16) .
